data_4334776
loop_
_publ_author_name
'Kazuhiro Uemura'
'Masahiro Ebihara'

_publ_section_title
;
 Paramagnetic One-Dimensional Chains Comprised of Trinuclear Pt-Cu-Pt and
 Paddlewheel Dirhodium Complexes with Metal-Metal Bonds
;
_journal_name_full 'Inorganic Chemistry'
_journal_page_first 5535
_journal_page_last 5550
_journal_paper_doi 10.1021/ic400470g
_journal_volume 52
_journal_year 2013
_chemical_formula_sum 'C46 H100 Cu F12 N8 O18 P2 Pt2 Rh2'
_chemical_formula_weight 2002.82
_chemical_name_systematic
; 
 ? 
;
_space_group_IT_number 14
_symmetry_cell_setting monoclinic
_symmetry_space_group_name_Hall '-P 2yn'
_symmetry_space_group_name_H-M 'P 1 21/n 1'
_atom_sites_solution_hydrogens geom
_atom_sites_solution_primary direct
_atom_sites_solution_secondary difmap
_audit_creation_method SHELXL-97
_cell_angle_alpha 90.00
_cell_angle_beta 111.288(2)
_cell_angle_gamma 90.00
_cell_formula_units_Z 2
_cell_length_a 13.251(3)
_cell_length_b 20.825(4)
_cell_length_c 14.476(3)
_cell_measurement_reflns_used 11895
_cell_measurement_temperature 123(2)
_cell_measurement_theta_max 30.8980
_cell_measurement_theta_min 1.5097
_cell_volume 3722.1(13)
_computing_cell_refinement CRYSTALCLEAR
_computing_data_collection CRYSTALCLEAR
_computing_data_reduction CRYSTALCLEAR
_computing_molecular_graphics 'Yadokari-XG 2009 (Wakita, Nemoto et al., 2009)'
_computing_publication_material 'Yadokari-XG 2009 (Wakita, Nemoto et al., 2009)'
_computing_structure_refinement 'SHELXL-97 (Sheldrick, 1997)'
_computing_structure_solution 'SHELXS-97 (Sheldrick, 1990)'
_diffrn_ambient_temperature 123(2)
_diffrn_detector_area_resol_mean 14.6199
_diffrn_measured_fraction_theta_full 0.995
_diffrn_measured_fraction_theta_max 0.995
_diffrn_measurement_device_type 'Rigaku/MSC Mercury CCD'
_diffrn_measurement_method dtprofit.ref
_diffrn_radiation_monochromator 'Graphite Monochromator'
_diffrn_radiation_source 'Rotating Anode'
_diffrn_radiation_type MoK\a
_diffrn_radiation_wavelength 0.71070
_diffrn_reflns_av_R_equivalents 0.0298
_diffrn_reflns_av_sigmaI/netI 0.0375
_diffrn_reflns_limit_h_max 13
_diffrn_reflns_limit_h_min -17
_diffrn_reflns_limit_k_max 27
_diffrn_reflns_limit_k_min -18
_diffrn_reflns_limit_l_max 18
_diffrn_reflns_limit_l_min -15
_diffrn_reflns_number 29529
_diffrn_reflns_theta_full 27.49
_diffrn_reflns_theta_max 27.49
_diffrn_reflns_theta_min 3.03
_exptl_absorpt_coefficient_mu 4.596
_exptl_absorpt_correction_T_max 0.5655
_exptl_absorpt_correction_T_min 0.1659
_exptl_absorpt_correction_type multi-scan
_exptl_absorpt_process_details 'REQAB (Rigaku, 1998)'
_exptl_crystal_colour yellow
_exptl_crystal_density_diffrn 1.787
_exptl_crystal_description plate
_exptl_crystal_F_000 1978
_exptl_crystal_size_max 0.61
_exptl_crystal_size_mid 0.18
_exptl_crystal_size_min 0.14
_refine_diff_density_max 1.542
_refine_diff_density_min -2.013
_refine_diff_density_rms 0.137
_refine_ls_extinction_method none
_refine_ls_goodness_of_fit_ref 1.117
_refine_ls_hydrogen_treatment constr
_refine_ls_matrix_type full
_refine_ls_number_parameters 428
_refine_ls_number_reflns 8500
_refine_ls_number_restraints 0
_refine_ls_restrained_S_all 1.117
_refine_ls_R_factor_all 0.0395
_refine_ls_R_factor_gt 0.0337
_refine_ls_shift/su_max 0.001
_refine_ls_shift/su_mean 0.000
_refine_ls_structure_factor_coef Fsqd
_refine_ls_weighting_details 'calc w=1/[\s^2^(Fo^2^)+(0.0346P)^2^+5.3495P] where P=(Fo^2^+2Fc^2^)/3'
_refine_ls_weighting_scheme calc
_refine_ls_wR_factor_gt 0.0785
_refine_ls_wR_factor_ref 0.0831
_reflns_number_gt 7593
_reflns_number_total 8500
_reflns_threshold_expression >2sigma(I)
_cod_data_source_file ic400470g_si_002_5.cif
_cod_data_source_block 6
_cod_original_sg_symbol_H-M 'P 21/n'
_cod_database_code 4334776

loop_
_symmetry_equiv_pos_as_xyz
'x, y, z'
'-x+1/2, y+1/2, -z+1/2'
'-x, -y, -z'
'x-1/2, -y-1/2, z-1/2'

loop_
_atom_site_label
_atom_site_type_symbol
_atom_site_fract_x
_atom_site_fract_y
_atom_site_fract_z
_atom_site_U_iso_or_equiv
_atom_site_adp_type
_atom_site_occupancy
_atom_site_symmetry_multiplicity
_atom_site_calc_flag
_atom_site_refinement_flags
Pt1 Pt 0.198493(9) 0.010489(7) -0.002741(10) 0.01243(6) Uani 1 1 d .
Rh1 Rh 0.40864(2) -0.000139(14) -0.00311(2) 0.01338(7) Uani 1 1 d .
Cu1 Cu 0.0000 0.0000 0.0000 0.01114(13) Uani 1 2 d S
P1 P 0.74230(8) 0.24417(5) 0.46088(8) 0.0225(2) Uani 1 1 d .
O6 O 0.45108(19) -0.06878(13) 0.1049(2) 0.0190(6) Uani 1 1 d .
N2 N 0.1535(2) 0.06764(16) -0.1271(2) 0.0160(6) Uani 1 1 d .
H24 H 0.1593 0.0449 -0.1787 0.024 Uiso 1 1 calc R
H25 H 0.1976 0.1026 -0.1151 0.024 Uiso 1 1 calc R
H26 H 0.0837 0.0806 -0.1426 0.024 Uiso 1 1 calc R
N3 N 0.1540(2) -0.06728(15) -0.0896(2) 0.0155(6) Uani 1 1 d .
H10 H 0.1972 -0.0805 -0.1196 0.019 Uiso 1 1 calc R
N4 N 0.2347(2) -0.04564(16) 0.1180(2) 0.0155(6) Uani 1 1 d .
H20 H 0.3012 -0.0606 0.1442 0.019 Uiso 1 1 calc R
N1 N 0.2371(2) 0.08928(15) 0.0890(2) 0.0164(6) Uani 1 1 d .
H21 H 0.2811 0.0771 0.1509 0.025 Uiso 1 1 calc R
H22 H 0.1754 0.1069 0.0918 0.025 Uiso 1 1 calc R
H23 H 0.2719 0.1188 0.0649 0.025 Uiso 1 1 calc R
O3 O 0.4533(2) 0.06944(14) 0.1014(2) 0.0209(6) Uani 1 1 d .
O4 O 0.37593(19) 0.06710(14) -0.1121(2) 0.0203(6) Uani 1 1 d .
O5 O 0.37415(19) -0.07096(14) -0.1076(2) 0.0207(6) Uani 1 1 d .
F1 F 0.8516(2) 0.21418(16) 0.5352(2) 0.0467(8) Uani 1 1 d .
F2 F 0.8027(2) 0.31212(13) 0.4678(2) 0.0407(7) Uani 1 1 d .
F5 F 0.7770(2) 0.22496(14) 0.3700(2) 0.0417(7) Uani 1 1 d .
C1 C 0.0653(3) -0.09953(18) -0.1045(3) 0.0152(7) Uani 1 1 d .
C6 C 0.1665(3) -0.06137(18) 0.1599(3) 0.0165(7) Uani 1 1 d .
C13 C 0.5484(3) -0.08809(19) 0.1380(3) 0.0182(8) Uani 1 1 d .
F4 F 0.6821(2) 0.17698(14) 0.4542(2) 0.0436(7) Uani 1 1 d .
F6 F 0.7096(2) 0.26410(14) 0.5528(2) 0.0453(7) Uani 1 1 d .
C11 C 0.5498(3) 0.09063(19) 0.1345(3) 0.0195(8) Uani 1 1 d .
C7 C 0.2005(3) -0.1039(2) 0.2523(3) 0.0210(8) Uani 1 1 d .
C14 C 0.5782(3) -0.1401(2) 0.2150(3) 0.0281(9) Uani 1 1 d .
H30 H 0.6195 -0.1735 0.1966 0.042 Uiso 1 1 calc R
H31 H 0.5122 -0.1588 0.2191 0.042 Uiso 1 1 calc R
H32 H 0.6224 -0.1219 0.2794 0.042 Uiso 1 1 calc R
C2 C 0.0411(3) -0.1620(2) -0.1638(3) 0.0278(10) Uani 1 1 d .
C12 C 0.5737(3) 0.1424(2) 0.2107(3) 0.0310(10) Uani 1 1 d .
H27 H 0.5256 0.1790 0.1836 0.047 Uiso 1 1 calc R
H28 H 0.6492 0.1562 0.2290 0.047 Uiso 1 1 calc R
H29 H 0.5621 0.1261 0.2696 0.047 Uiso 1 1 calc R
C3 C 0.1259(3) -0.1771(2) -0.2100(4) 0.0299(10) Uani 1 1 d .
H1 H 0.1965 -0.1842 -0.1573 0.045 Uiso 1 1 calc R
H2 H 0.1311 -0.1409 -0.2514 0.045 Uiso 1 1 calc R
H3 H 0.1044 -0.2158 -0.2510 0.045 Uiso 1 1 calc R
C10 C 0.1835(4) -0.0660(2) 0.3355(3) 0.0395(12) Uani 1 1 d .
H17 H 0.2293 -0.0275 0.3499 0.059 Uiso 1 1 calc R
H18 H 0.2030 -0.0928 0.3951 0.059 Uiso 1 1 calc R
H19 H 0.1073 -0.0532 0.3151 0.059 Uiso 1 1 calc R
C9 C 0.1284(4) -0.1638(2) 0.2269(4) 0.0396(12) Uani 1 1 d .
H14 H 0.0530 -0.1513 0.2128 0.059 Uiso 1 1 calc R
H15 H 0.1519 -0.1936 0.2832 0.059 Uiso 1 1 calc R
H16 H 0.1343 -0.1849 0.1685 0.059 Uiso 1 1 calc R
C8 C 0.3187(3) -0.1252(3) 0.2856(4) 0.0459(15) Uani 1 1 d .
H11 H 0.3296 -0.1503 0.2327 0.069 Uiso 1 1 calc R
H12 H 0.3367 -0.1516 0.3454 0.069 Uiso 1 1 calc R
H13 H 0.3657 -0.0873 0.2999 0.069 Uiso 1 1 calc R
C5 C 0.0404(5) -0.2161(2) -0.0926(5) 0.0599(18) Uani 1 1 d .
H7 H 0.1130 -0.2209 -0.0421 0.090 Uiso 1 1 calc R
H8 H 0.0188 -0.2563 -0.1297 0.090 Uiso 1 1 calc R
H9 H -0.0112 -0.2058 -0.0605 0.090 Uiso 1 1 calc R
C4 C -0.0689(4) -0.1549(4) -0.2466(4) 0.067(2) Uani 1 1 d .
H4 H -0.0887 -0.1955 -0.2831 0.101 Uiso 1 1 calc R
H5 H -0.0655 -0.1208 -0.2919 0.101 Uiso 1 1 calc R
H6 H -0.1235 -0.1440 -0.2182 0.101 Uiso 1 1 calc R
O1 O -0.00564(19) -0.08207(13) -0.0685(2) 0.0195(6) Uani 1 1 d .
O2 O 0.06758(19) -0.04293(14) 0.12733(19) 0.0191(6) Uani 1 1 d .
F3 F 0.6334(2) 0.27539(18) 0.3872(3) 0.0598(10) Uani 1 1 d .
O7 O 0.3626(3) 0.06407(18) 0.3087(3) 0.0453(9) Uani 1 1 d .
O8 O 0.8884(4) 0.00358(19) 0.3148(3) 0.0517(10) Uani 1 1 d .
O9 O 0.7866(3) -0.1608(2) 0.4680(3) 0.0594(11) Uani 1 1 d .
C18 C 0.8578(4) 0.0275(2) 0.3767(4) 0.0401(12) Uani 1 1 d .
C21 C 0.8500(4) -0.1932(3) 0.4448(4) 0.0385(12) Uani 1 1 d .
C22 C 0.8792(4) -0.1770(3) 0.3572(4) 0.0412(12) Uani 1 1 d .
H45 H 0.8426 -0.2068 0.3029 0.062 Uiso 1 1 calc R
H46 H 0.9578 -0.1806 0.3753 0.062 Uiso 1 1 calc R
H47 H 0.8564 -0.1329 0.3358 0.062 Uiso 1 1 calc R
C23 C 0.9029(4) -0.2514(3) 0.5026(4) 0.0452(13) Uani 1 1 d .
H48 H 0.9804 -0.2432 0.5366 0.068 Uiso 1 1 calc R
H49 H 0.8927 -0.2879 0.4575 0.068 Uiso 1 1 calc R
H50 H 0.8700 -0.2611 0.5517 0.068 Uiso 1 1 calc R
C15 C 0.3845(3) 0.1044(2) 0.3729(4) 0.0341(11) Uani 1 1 d .
C19 C 0.9288(4) 0.0720(3) 0.4534(4) 0.0405(12) Uani 1 1 d .
H39 H 1.0005 0.0736 0.4484 0.061 Uiso 1 1 calc R
H40 H 0.9357 0.0565 0.5194 0.061 Uiso 1 1 calc R
H41 H 0.8968 0.1150 0.4430 0.061 Uiso 1 1 calc R
C16 C 0.3746(4) 0.1746(3) 0.3502(4) 0.0449(13) Uani 1 1 d .
H33 H 0.3446 0.1809 0.2782 0.067 Uiso 1 1 calc R
H34 H 0.4463 0.1947 0.3776 0.067 Uiso 1 1 calc R
H35 H 0.3265 0.1944 0.3798 0.067 Uiso 1 1 calc R
C20 C 0.7492(5) 0.0126(3) 0.3797(5) 0.0593(17) Uani 1 1 d .
H42 H 0.7012 -0.0025 0.3143 0.089 Uiso 1 1 calc R
H43 H 0.7185 0.0513 0.3976 0.089 Uiso 1 1 calc R
H44 H 0.7562 -0.0210 0.4291 0.089 Uiso 1 1 calc R
C17 C 0.4239(5) 0.0864(4) 0.4803(4) 0.0629(18) Uani 1 1 d .
H36 H 0.4216 0.0396 0.4865 0.094 Uiso 1 1 calc R
H37 H 0.3774 0.1064 0.5115 0.094 Uiso 1 1 calc R
H38 H 0.4985 0.1015 0.5131 0.094 Uiso 1 1 calc R

loop_
_atom_site_aniso_label
_atom_site_aniso_U_11
_atom_site_aniso_U_22
_atom_site_aniso_U_33
_atom_site_aniso_U_23
_atom_site_aniso_U_13
_atom_site_aniso_U_12
Pt1 0.01036(8) 0.01419(9) 0.01362(9) -0.00037(5) 0.00540(6) -0.00033(4)
Rh1 0.00930(14) 0.01623(15) 0.01497(17) 0.00111(11) 0.00484(12) 0.00025(10)
Cu1 0.0092(3) 0.0137(3) 0.0111(3) 0.0000(2) 0.0044(2) 0.0010(2)
P1 0.0246(5) 0.0200(5) 0.0236(6) 0.0017(4) 0.0096(4) 0.0026(4)
O6 0.0138(12) 0.0225(15) 0.0213(15) 0.0062(12) 0.0071(10) 0.0012(10)
N2 0.0141(14) 0.0204(17) 0.0139(16) 0.0018(13) 0.0056(12) -0.0003(12)
N3 0.0145(14) 0.0170(16) 0.0180(17) -0.0047(13) 0.0095(12) 0.0000(11)
N4 0.0110(13) 0.0216(17) 0.0141(16) 0.0053(13) 0.0050(11) 0.0035(11)
N1 0.0151(14) 0.0190(17) 0.0158(16) -0.0047(13) 0.0062(12) -0.0004(12)
O3 0.0173(13) 0.0255(16) 0.0229(15) -0.0056(12) 0.0107(11) -0.0005(11)
O4 0.0141(12) 0.0255(15) 0.0211(15) 0.0064(12) 0.0060(10) 0.0025(10)
O5 0.0137(12) 0.0257(16) 0.0240(15) -0.0055(12) 0.0082(11) -0.0028(10)
F1 0.0375(15) 0.056(2) 0.0393(18) 0.0093(15) 0.0053(13) 0.0138(14)
F2 0.0557(17) 0.0255(15) 0.0529(19) -0.0060(13) 0.0342(15) -0.0081(12)
F5 0.0589(17) 0.0419(18) 0.0314(16) -0.0088(13) 0.0248(14) -0.0046(13)
C1 0.0137(16) 0.0157(18) 0.0169(19) -0.0037(14) 0.0065(14) 0.0011(13)
C6 0.0195(17) 0.0171(19) 0.0134(18) -0.0001(15) 0.0065(14) -0.0004(14)
C13 0.0161(17) 0.020(2) 0.020(2) 0.0013(16) 0.0076(14) 0.0019(14)
F4 0.0534(17) 0.0326(16) 0.0452(18) -0.0032(14) 0.0184(14) -0.0150(13)
F6 0.0638(18) 0.0368(17) 0.054(2) -0.0034(14) 0.0434(16) 0.0018(14)
C11 0.0151(17) 0.022(2) 0.021(2) -0.0022(16) 0.0062(15) -0.0018(14)
C7 0.0196(17) 0.025(2) 0.018(2) 0.0060(16) 0.0066(15) 0.0009(15)
C14 0.0229(19) 0.030(2) 0.034(3) 0.0092(19) 0.0133(18) 0.0032(16)
C2 0.025(2) 0.027(2) 0.037(3) -0.0114(19) 0.0177(18) -0.0081(17)
C12 0.025(2) 0.036(3) 0.036(3) -0.015(2) 0.0152(19) -0.0073(18)
C3 0.031(2) 0.024(2) 0.042(3) -0.016(2) 0.023(2) -0.0076(17)
C10 0.066(3) 0.037(3) 0.020(2) 0.004(2) 0.020(2) 0.004(2)
C9 0.047(3) 0.027(3) 0.037(3) 0.011(2) 0.007(2) -0.008(2)
C8 0.024(2) 0.074(4) 0.040(3) 0.036(3) 0.012(2) 0.018(2)
C5 0.109(5) 0.019(3) 0.088(5) -0.014(3) 0.079(4) -0.014(3)
C4 0.024(2) 0.111(6) 0.057(4) -0.063(4) 0.004(2) -0.007(3)
O1 0.0166(12) 0.0215(15) 0.0241(15) -0.0069(12) 0.0119(11) -0.0037(10)
O2 0.0155(12) 0.0257(15) 0.0162(14) 0.0060(12) 0.0058(10) 0.0042(10)
F3 0.0323(15) 0.075(3) 0.066(2) 0.0337(19) 0.0106(15) 0.0175(15)
O7 0.066(2) 0.034(2) 0.029(2) -0.0051(16) 0.0091(17) -0.0031(17)
O8 0.082(3) 0.047(2) 0.026(2) -0.0069(17) 0.019(2) 0.0064(19)
O9 0.059(2) 0.069(3) 0.054(3) 0.000(2) 0.025(2) 0.021(2)
C18 0.060(3) 0.030(3) 0.027(3) 0.005(2) 0.011(2) 0.012(2)
C21 0.031(2) 0.042(3) 0.037(3) -0.011(2) 0.006(2) 0.000(2)
C22 0.038(3) 0.047(3) 0.034(3) -0.003(2) 0.008(2) 0.005(2)
C23 0.046(3) 0.052(4) 0.032(3) 0.002(2) 0.008(2) 0.004(2)
C15 0.028(2) 0.040(3) 0.032(3) -0.004(2) 0.0085(19) 0.0003(19)
C19 0.055(3) 0.036(3) 0.029(3) -0.009(2) 0.014(2) 0.004(2)
C16 0.043(3) 0.039(3) 0.053(3) -0.011(3) 0.017(2) -0.004(2)
C20 0.060(4) 0.057(4) 0.053(4) -0.001(3) 0.011(3) 0.001(3)
C17 0.074(4) 0.081(5) 0.028(3) -0.001(3) 0.012(3) 0.019(4)

loop_
_atom_type_symbol
_atom_type_description
_atom_type_scat_dispersion_real
_atom_type_scat_dispersion_imag
_atom_type_scat_source
C C 0.0033 0.0016 'International Tables Vol C Tables 4.2.6.8 and 6.1.1.4'
H H 0.0000 0.0000 'International Tables Vol C Tables 4.2.6.8 and 6.1.1.4'
Cu Cu 0.3201 1.2651 'International Tables Vol C Tables 4.2.6.8 and 6.1.1.4'
F F 0.0171 0.0103 'International Tables Vol C Tables 4.2.6.8 and 6.1.1.4'
N N 0.0061 0.0033 'International Tables Vol C Tables 4.2.6.8 and 6.1.1.4'
O O 0.0106 0.0060 'International Tables Vol C Tables 4.2.6.8 and 6.1.1.4'
P P 0.1023 0.0942 'International Tables Vol C Tables 4.2.6.8 and 6.1.1.4'
Pt Pt -1.7033 8.3905 'International Tables Vol C Tables 4.2.6.8 and 6.1.1.4'
Rh Rh -1.1178 0.9187 'International Tables Vol C Tables 4.2.6.8 and 6.1.1.4'

loop_
_geom_angle_atom_site_label_1
_geom_angle_atom_site_label_2
_geom_angle_atom_site_label_3
_geom_angle
_geom_angle_site_symmetry_1
_geom_angle_site_symmetry_3
N3 Pt1 N4 89.90(13) . .
N3 Pt1 N1 176.78(11) . .
N4 Pt1 N1 88.72(13) . .
N3 Pt1 N2 89.59(13) . .
N4 Pt1 N2 177.17(10) . .
N1 Pt1 N2 91.64(13) . .
N3 Pt1 Cu1 82.82(8) . .
N4 Pt1 Cu1 82.21(8) . .
N1 Pt1 Cu1 94.11(8) . .
N2 Pt1 Cu1 94.97(8) . .
N3 Pt1 Rh1 90.09(8) . .
N4 Pt1 Rh1 91.83(8) . .
N1 Pt1 Rh1 92.87(8) . .
N2 Pt1 Rh1 90.96(8) . .
Cu1 Pt1 Rh1 170.711(9) . .
O3 Rh1 O4 90.52(12) . .
O3 Rh1 O6 90.25(12) . .
O4 Rh1 O6 176.12(10) . .
O3 Rh1 O5 176.16(9) . .
O4 Rh1 O5 89.73(12) . .
O6 Rh1 O5 89.24(12) . .
O3 Rh1 Rh1 87.28(7) . 3_655
O4 Rh1 Rh1 87.43(7) . 3_655
O6 Rh1 Rh1 88.81(7) . 3_655
O5 Rh1 Rh1 88.91(7) . 3_655
O3 Rh1 Pt1 87.89(7) . .
O4 Rh1 Pt1 90.87(7) . .
O6 Rh1 Pt1 92.96(7) . .
O5 Rh1 Pt1 95.93(7) . .
Rh1 Rh1 Pt1 174.86(2) 3_655 .
O2 Cu1 O2 180.00(18) 3 .
O2 Cu1 O1 90.10(12) 3 .
O2 Cu1 O1 89.90(12) . .
O2 Cu1 O1 89.90(12) 3 3
O2 Cu1 O1 90.10(12) . 3
O1 Cu1 O1 180.00(8) . 3
O2 Cu1 Pt1 86.23(7) 3 3
O2 Cu1 Pt1 93.77(7) . 3
O1 Cu1 Pt1 94.57(7) . 3
O1 Cu1 Pt1 85.44(7) 3 3
O2 Cu1 Pt1 93.77(7) 3 .
O2 Cu1 Pt1 86.23(7) . .
O1 Cu1 Pt1 85.43(7) . .
O1 Cu1 Pt1 94.56(7) 3 .
Pt1 Cu1 Pt1 180.0 3 .
F1 P1 F3 179.0(2) . .
F1 P1 F5 89.71(16) . .
F3 P1 F5 90.70(18) . .
F1 P1 F4 90.53(17) . .
F3 P1 F4 90.35(18) . .
F5 P1 F4 91.01(16) . .
F1 P1 F6 89.71(17) . .
F3 P1 F6 89.86(18) . .
F5 P1 F6 178.98(17) . .
F4 P1 F6 89.84(16) . .
F1 P1 F2 89.59(17) . .
F3 P1 F2 89.53(18) . .
F5 P1 F2 89.21(15) . .
F4 P1 F2 179.76(17) . .
F6 P1 F2 89.95(16) . .
C13 O6 Rh1 118.1(2) . .
Pt1 N2 H24 109.5 . .
Pt1 N2 H25 109.5 . .
H24 N2 H25 109.5 . .
Pt1 N2 H26 109.5 . .
H24 N2 H26 109.5 . .
H25 N2 H26 109.5 . .
C1 N3 Pt1 124.3(2) . .
C1 N3 H10 117.8 . .
Pt1 N3 H10 117.8 . .
C6 N4 Pt1 124.4(2) . .
C6 N4 H20 117.8 . .
Pt1 N4 H20 117.8 . .
Pt1 N1 H21 109.5 . .
Pt1 N1 H22 109.5 . .
H21 N1 H22 109.5 . .
Pt1 N1 H23 109.5 . .
H21 N1 H23 109.5 . .
H22 N1 H23 109.5 . .
C11 O3 Rh1 120.8(2) . .
C13 O4 Rh1 119.8(2) 3_655 .
C11 O5 Rh1 118.0(2) 3_655 .
O1 C1 N3 122.5(3) . .
O1 C1 C2 115.8(3) . .
N3 C1 C2 121.7(3) . .
O2 C6 N4 123.0(3) . .
O2 C6 C7 115.6(3) . .
N4 C6 C7 121.4(3) . .
O6 C13 O4 125.7(4) . 3_655
O6 C13 C14 117.8(3) . .
O4 C13 C14 116.4(3) 3_655 .
O3 C11 O5 124.9(4) . 3_655
O3 C11 C12 116.4(3) . .
O5 C11 C12 118.6(3) 3_655 .
C10 C7 C8 109.3(4) . .
C10 C7 C6 108.1(3) . .
C8 C7 C6 112.7(3) . .
C10 C7 C9 110.7(4) . .
C8 C7 C9 108.5(4) . .
C6 C7 C9 107.6(3) . .
C13 C14 H30 109.5 . .
C13 C14 H31 109.5 . .
H30 C14 H31 109.5 . .
C13 C14 H32 109.5 . .
H30 C14 H32 109.5 . .
H31 C14 H32 109.5 . .
C4 C2 C1 107.9(4) . .
C4 C2 C5 111.3(5) . .
C1 C2 C5 107.5(4) . .
C4 C2 C3 108.6(4) . .
C1 C2 C3 112.4(3) . .
C5 C2 C3 109.1(4) . .
C11 C12 H27 109.5 . .
C11 C12 H28 109.5 . .
H27 C12 H28 109.5 . .
C11 C12 H29 109.5 . .
H27 C12 H29 109.5 . .
H28 C12 H29 109.5 . .
C2 C3 H1 109.5 . .
C2 C3 H2 109.5 . .
H1 C3 H2 109.5 . .
C2 C3 H3 109.5 . .
H1 C3 H3 109.5 . .
H2 C3 H3 109.5 . .
C7 C10 H17 109.5 . .
C7 C10 H18 109.5 . .
H17 C10 H18 109.5 . .
C7 C10 H19 109.5 . .
H17 C10 H19 109.5 . .
H18 C10 H19 109.5 . .
C7 C9 H14 109.5 . .
C7 C9 H15 109.5 . .
H14 C9 H15 109.5 . .
C7 C9 H16 109.5 . .
H14 C9 H16 109.5 . .
H15 C9 H16 109.5 . .
C7 C8 H11 109.5 . .
C7 C8 H12 109.5 . .
H11 C8 H12 109.5 . .
C7 C8 H13 109.5 . .
H11 C8 H13 109.5 . .
H12 C8 H13 109.5 . .
C2 C5 H7 109.5 . .
C2 C5 H8 109.5 . .
H7 C5 H8 109.5 . .
C2 C5 H9 109.5 . .
H7 C5 H9 109.5 . .
H8 C5 H9 109.5 . .
C2 C4 H4 109.5 . .
C2 C4 H5 109.5 . .
H4 C4 H5 109.5 . .
C2 C4 H6 109.5 . .
H4 C4 H6 109.5 . .
H5 C4 H6 109.5 . .
C1 O1 Cu1 123.6(2) . .
C6 O2 Cu1 122.9(2) . .
O8 C18 C20 121.3(5) . .
O8 C18 C19 121.1(5) . .
C20 C18 C19 117.6(5) . .
O9 C21 C22 121.9(5) . .
O9 C21 C23 121.7(5) . .
C22 C21 C23 116.5(4) . .
C21 C22 H45 109.5 . .
C21 C22 H46 109.5 . .
H45 C22 H46 109.5 . .
C21 C22 H47 109.5 . .
H45 C22 H47 109.5 . .
H46 C22 H47 109.5 . .
C21 C23 H48 109.5 . .
C21 C23 H49 109.5 . .
H48 C23 H49 109.5 . .
C21 C23 H50 109.5 . .
H48 C23 H50 109.5 . .
H49 C23 H50 109.5 . .
O7 C15 C16 122.3(5) . .
O7 C15 C17 121.5(5) . .
C16 C15 C17 116.2(5) . .
C18 C19 H39 109.5 . .
C18 C19 H40 109.5 . .
H39 C19 H40 109.5 . .
C18 C19 H41 109.5 . .
H39 C19 H41 109.5 . .
H40 C19 H41 109.5 . .
C15 C16 H33 109.5 . .
C15 C16 H34 109.5 . .
H33 C16 H34 109.5 . .
C15 C16 H35 109.5 . .
H33 C16 H35 109.5 . .
H34 C16 H35 109.5 . .
C18 C20 H42 109.5 . .
C18 C20 H43 109.5 . .
H42 C20 H43 109.5 . .
C18 C20 H44 109.5 . .
H42 C20 H44 109.5 . .
H43 C20 H44 109.5 . .
C15 C17 H36 109.5 . .
C15 C17 H37 109.5 . .
H36 C17 H37 109.5 . .
C15 C17 H38 109.5 . .
H36 C17 H38 109.5 . .
H37 C17 H38 109.5 . .

loop_
_geom_bond_atom_site_label_1
_geom_bond_atom_site_label_2
_geom_bond_distance
_geom_bond_site_symmetry_2
Pt1 N3 2.003(3) .
Pt1 N4 2.010(3) .
Pt1 N1 2.055(3) .
Pt1 N2 2.057(3) .
Pt1 Cu1 2.6540(5) .
Pt1 Rh1 2.7954(6) .
Rh1 O3 2.022(3) .
Rh1 O4 2.035(3) .
Rh1 O6 2.041(3) .
Rh1 O5 2.042(3) .
Rh1 Rh1 2.3901(7) 3_655
Cu1 O2 1.949(3) 3
Cu1 O2 1.949(3) .
Cu1 O1 1.963(3) .
Cu1 O1 1.964(3) 3
Cu1 Pt1 2.6539(5) 3
P1 F1 1.585(3) .
P1 F3 1.589(3) .
P1 F5 1.594(3) .
P1 F4 1.596(3) .
P1 F6 1.597(3) .
P1 F2 1.611(3) .
O6 C13 1.268(4) .
N2 H24 0.9100 .
N2 H25 0.9100 .
N2 H26 0.9100 .
N3 C1 1.301(4) .
N3 H10 0.8800 .
N4 C6 1.301(4) .
N4 H20 0.8800 .
N1 H21 0.9100 .
N1 H22 0.9100 .
N1 H23 0.9100 .
O3 C11 1.270(4) .
O4 C13 1.268(4) 3_655
O5 C11 1.274(4) 3_655
C1 O1 1.282(4) .
C1 C2 1.527(5) .
C6 O2 1.280(4) .
C6 C7 1.529(5) .
C13 O4 1.268(4) 3_655
C13 C14 1.500(5) .
C11 O5 1.274(4) 3_655
C11 C12 1.493(6) .
C7 C10 1.524(6) .
C7 C8 1.529(5) .
C7 C9 1.533(6) .
C14 H30 0.9800 .
C14 H31 0.9800 .
C14 H32 0.9800 .
C2 C4 1.522(7) .
C2 C5 1.529(7) .
C2 C3 1.536(5) .
C12 H27 0.9800 .
C12 H28 0.9800 .
C12 H29 0.9800 .
C3 H1 0.9800 .
C3 H2 0.9800 .
C3 H3 0.9800 .
C10 H17 0.9800 .
C10 H18 0.9800 .
C10 H19 0.9800 .
C9 H14 0.9800 .
C9 H15 0.9800 .
C9 H16 0.9800 .
C8 H11 0.9800 .
C8 H12 0.9800 .
C8 H13 0.9800 .
C5 H7 0.9800 .
C5 H8 0.9800 .
C5 H9 0.9800 .
C4 H4 0.9800 .
C4 H5 0.9800 .
C4 H6 0.9800 .
O7 C15 1.207(6) .
O8 C18 1.215(6) .
O9 C21 1.215(6) .
C18 C20 1.489(8) .
C18 C19 1.489(7) .
C21 C22 1.493(7) .
C21 C23 1.495(7) .
C22 H45 0.9800 .
C22 H46 0.9800 .
C22 H47 0.9800 .
C23 H48 0.9800 .
C23 H49 0.9800 .
C23 H50 0.9800 .
C15 C16 1.495(7) .
C15 C17 1.497(7) .
C19 H39 0.9800 .
C19 H40 0.9800 .
C19 H41 0.9800 .
C16 H33 0.9800 .
C16 H34 0.9800 .
C16 H35 0.9800 .
C20 H42 0.9800 .
C20 H43 0.9800 .
C20 H44 0.9800 .
C17 H36 0.9800 .
C17 H37 0.9800 .
C17 H38 0.9800 .
